data_4087438
loop_
_publ_author_name
'Li, Ying'
'Zhang, Yahui'
'Yang, Dawei'
'Li, Yang'
'Sun, Puhua'
'Wang, Baomin'
'Qu, Jingping'

_publ_section_title
;
 Synthesis and Reactivity of Thioether-Dithiolate-Bridged Multi-iron
 Complexes
;
_journal_issue 9
_journal_name_full Organometallics
_journal_page_first 1661
_journal_paper_doi 10.1021/acs.organomet.5b00118
_journal_volume 34
_journal_year 2015
_chemical_formula_sum 'C28 H46 Fe3 S6'
_chemical_formula_weight 742.56
_space_group_IT_number 34
_space_group_name_Hall 'P 2 -2n'
_space_group_name_H-M_alt 'P n n 2'
_symmetry_cell_setting orthorhombic
_symmetry_space_group_name_H-M 'P n n 2'
_atom_sites_solution_hydrogens geom
_atom_sites_solution_primary direct
_atom_sites_solution_secondary difmap
_audit_creation_method SHELXL-97
_cell_angle_alpha 90.00
_cell_angle_beta 90.00
_cell_angle_gamma 90.00
_cell_formula_units_Z 2
_cell_length_a 12.5309(9)
_cell_length_b 12.6212(8)
_cell_length_c 10.2845(6)
_cell_measurement_temperature 298(2)
_cell_volume 1626.55(18)
_computing_cell_refinement 'Bruker SMART'
_computing_data_collection 'Bruker SMART'
_computing_data_reduction 'Bruker SAINT'
_computing_molecular_graphics 'Bruker SHELXTL'
_computing_publication_material 'Bruker SHELXTL'
_computing_structure_refinement 'Bruker SHELXTL'
_computing_structure_solution 'Bruker SHELXTL'
_diffrn_ambient_temperature 298(2)
_diffrn_measured_fraction_theta_full 1.000
_diffrn_measured_fraction_theta_max 1.000
_diffrn_measurement_device_type 'CCD area detector'
_diffrn_measurement_method 'phi and omega scans'
_diffrn_radiation_monochromator graphite
_diffrn_radiation_source 'fine-focus sealed tube'
_diffrn_radiation_type MoK\a
_diffrn_radiation_wavelength 0.71073
_diffrn_reflns_av_R_equivalents 0.0320
_diffrn_reflns_av_sigmaI/netI 0.0352
_diffrn_reflns_limit_h_max 14
_diffrn_reflns_limit_h_min -12
_diffrn_reflns_limit_k_max 14
_diffrn_reflns_limit_k_min -15
_diffrn_reflns_limit_l_max 12
_diffrn_reflns_limit_l_min -12
_diffrn_reflns_number 10990
_diffrn_reflns_theta_full 24.99
_diffrn_reflns_theta_max 24.99
_diffrn_reflns_theta_min 2.29
_exptl_absorpt_coefficient_mu 1.723
_exptl_absorpt_correction_T_max 0.7456
_exptl_absorpt_correction_T_min 0.6395
_exptl_absorpt_correction_type empirical
_exptl_absorpt_process_details SADABS
_exptl_crystal_colour black
_exptl_crystal_density_diffrn 1.516
_exptl_crystal_density_method 'not measured'
_exptl_crystal_description block
_exptl_crystal_F_000 776
_exptl_crystal_size_max 0.34
_exptl_crystal_size_mid 0.21
_exptl_crystal_size_min 0.2
_refine_diff_density_max 0.469
_refine_diff_density_min -0.430
_refine_diff_density_rms 0.068
_refine_ls_abs_structure_details 'Flack H D (1983), Acta Cryst. A39, 876-881'
_refine_ls_abs_structure_Flack -0.01(3)
_refine_ls_extinction_method none
_refine_ls_goodness_of_fit_ref 1.000
_refine_ls_hydrogen_treatment 'riding mode'
_refine_ls_matrix_type full
_refine_ls_number_parameters 168
_refine_ls_number_reflns 2863
_refine_ls_number_restraints 271
_refine_ls_restrained_S_all 1.051
_refine_ls_R_factor_all 0.0407
_refine_ls_R_factor_gt 0.0366
_refine_ls_shift/su_max 0.001
_refine_ls_shift/su_mean 0.000
_refine_ls_structure_factor_coef Fsqd
_refine_ls_weighting_details 'calc w=1/[\s^2^(Fo^2^)+(0.0848P)^2^+0.0000P] where P=(Fo^2^+2Fc^2^)/3'
_refine_ls_weighting_scheme calc
_refine_ls_wR_factor_gt 0.1061
_refine_ls_wR_factor_ref 0.1102
_reflns_number_gt 2657
_reflns_number_total 2863
_reflns_threshold_expression >2sigma(I)
_cod_data_source_file om5b00118_si_010.cif
_cod_data_source_block 2
_cod_depositor_comments
;
The following automatic conversions were performed:

data item '_symmetry_cell_setting' value 'Orthorhombic' was changed
to 'orthorhombic' in accordance with the
/home/saulius/struct/COD-crude-data/automatic-downloads/DataCite-retrospective/ACS/depositions/lib/dictionaries/cif_core.dic
dictionary named 'cif_core.dic' version 2.4.2 last updated on
2011-04-26.

Automatic conversion script
Id: cif_fix_values 6909 2019-04-08 15:41:33Z antanas 
;
_cod_original_sg_symbol_H-M 'Pnn2 '
_cod_database_code 4087438

loop_
_symmetry_equiv_pos_as_xyz
'x, y, z'
'-x, -y, z'
'x+1/2, -y+1/2, z+1/2'
'-x+1/2, y+1/2, z+1/2'

loop_
_atom_site_label
_atom_site_type_symbol
_atom_site_fract_x
_atom_site_fract_y
_atom_site_fract_z
_atom_site_U_iso_or_equiv
_atom_site_adp_type
_atom_site_occupancy
_atom_site_symmetry_multiplicity
_atom_site_calc_flag
_atom_site_refinement_flags
Fe1 Fe 0.86412(4) 0.81414(5) 0.97553(6) 0.03202(18) Uani 1 1 d .
Fe2 Fe 1.0000 1.0000 1.01717(10) 0.0412(3) Uani 1 2 d S
S1 S 0.86158(10) 0.93537(12) 1.14389(13) 0.0508(4) Uani 1 1 d .
S3 S 0.93324(12) 0.69637(11) 1.11005(15) 0.0570(4) Uani 1 1 d .
S2 S 1.03520(9) 0.84689(11) 0.90086(13) 0.0439(3) Uani 1 1 d .
C1 C 0.7384(4) 0.7116(4) 0.9312(5) 0.0463(9) Uani 1 1 d U
C2 C 0.6970(4) 0.8121(4) 0.9646(6) 0.0465(9) Uani 1 1 d U
C3 C 0.7411(4) 0.8862(4) 0.8723(5) 0.0439(9) Uani 1 1 d U
C4 C 0.8077(4) 0.8298(4) 0.7863(5) 0.0439(9) Uani 1 1 d U
C5 C 0.8079(4) 0.7213(4) 0.8223(5) 0.0448(9) Uani 1 1 d U
C6 C 0.7067(4) 0.6081(4) 0.9962(5) 0.0545(9) Uani 1 1 d U
H6A H 0.6447 0.5796 0.9539 0.082 Uiso 1 1 calc R
H6B H 0.6909 0.6209 1.0862 0.082 Uiso 1 1 calc R
H6C H 0.7644 0.5584 0.9897 0.082 Uiso 1 1 calc R
C7 C 0.6153(4) 0.8381(5) 1.0649(6) 0.0536(9) Uani 1 1 d U
H7A H 0.5453 0.8299 1.0283 0.080 Uiso 1 1 calc R
H7B H 0.6247 0.9100 1.0932 0.080 Uiso 1 1 calc R
H7C H 0.6233 0.7912 1.1377 0.080 Uiso 1 1 calc R
C8 C 0.7118(4) 1.0011(4) 0.8620(6) 0.0507(9) Uani 1 1 d U
H8A H 0.6506 1.0087 0.8067 0.076 Uiso 1 1 calc R
H8B H 0.7706 1.0400 0.8259 0.076 Uiso 1 1 calc R
H8C H 0.6955 1.0283 0.9469 0.076 Uiso 1 1 calc R
C9 C 0.8645(4) 0.8765(5) 0.6717(5) 0.0496(9) Uani 1 1 d U
H9A H 0.8188 0.8740 0.5969 0.074 Uiso 1 1 calc R
H9B H 0.9283 0.8367 0.6546 0.074 Uiso 1 1 calc R
H9C H 0.8830 0.9488 0.6901 0.074 Uiso 1 1 calc R
C10 C 0.8641(4) 0.6329(5) 0.7550(6) 0.0530(9) Uani 1 1 d U
H10A H 0.8188 0.6043 0.6884 0.079 Uiso 1 1 calc R
H10B H 0.8810 0.5784 0.8168 0.079 Uiso 1 1 calc R
H10C H 0.9287 0.6590 0.7164 0.079 Uiso 1 1 calc R
C11 C 0.9336(9) 0.7517(7) 1.2651(9) 0.112(2) Uani 1 1 d U
H11A H 0.8755 0.7197 1.3135 0.134 Uiso 1 1 calc R
H11B H 0.9994 0.7303 1.3074 0.134 Uiso 1 1 calc R
C12 C 0.9242(8) 0.8651(7) 1.2790(7) 0.098(2) Uani 1 1 d U
H12A H 0.9952 0.8941 1.2916 0.118 Uiso 1 1 calc R
H12B H 0.8836 0.8797 1.3572 0.118 Uiso 1 1 calc R
C13 C 1.0710(6) 0.6772(7) 1.0610(10) 0.101(2) Uani 1 1 d U
H13A H 1.1120 0.6565 1.1369 0.121 Uiso 1 1 calc R
H13B H 1.0738 0.6190 0.9996 0.121 Uiso 1 1 calc R
C14 C 1.1203(5) 0.7662(6) 1.0040(10) 0.085(2) Uani 1 1 d U
H14A H 1.1805 0.7419 0.9526 0.102 Uiso 1 1 calc R
H14B H 1.1484 0.8107 1.0729 0.102 Uiso 1 1 calc R

loop_
_atom_site_aniso_label
_atom_site_aniso_U_11
_atom_site_aniso_U_22
_atom_site_aniso_U_33
_atom_site_aniso_U_23
_atom_site_aniso_U_13
_atom_site_aniso_U_12
Fe1 0.0300(3) 0.0329(3) 0.0331(3) 0.0038(3) -0.0019(3) -0.0046(2)
Fe2 0.0438(5) 0.0370(5) 0.0430(5) 0.000 0.000 -0.0097(4)
S1 0.0506(7) 0.0561(9) 0.0457(7) -0.0101(6) 0.0086(6) -0.0140(6)
S3 0.0554(8) 0.0554(9) 0.0603(9) 0.0209(7) -0.0151(7) -0.0050(6)
S2 0.0328(6) 0.0443(7) 0.0546(7) -0.0047(5) 0.0037(5) -0.0039(5)
C1 0.0411(17) 0.0490(19) 0.0489(18) 0.0052(16) -0.0038(16) -0.0118(16)
C2 0.0375(16) 0.0535(19) 0.0485(18) 0.0011(17) -0.0017(17) -0.0098(15)
C3 0.0352(16) 0.0493(19) 0.0471(17) 0.0051(16) -0.0043(15) -0.0025(15)
C4 0.0410(17) 0.0473(19) 0.0434(18) 0.0067(16) -0.0033(16) -0.0056(16)
C5 0.0401(17) 0.0462(18) 0.0481(18) 0.0007(17) -0.0025(16) -0.0075(16)
C6 0.0500(17) 0.0561(18) 0.0573(18) 0.0086(17) -0.0022(17) -0.0124(16)
C7 0.0450(17) 0.0623(19) 0.0534(18) -0.0003(17) 0.0019(16) -0.0072(16)
C8 0.0444(17) 0.0523(18) 0.0554(18) 0.0024(16) -0.0055(16) 0.0002(16)
C9 0.0460(17) 0.0549(19) 0.0478(17) 0.0091(16) -0.0019(15) -0.0053(15)
C10 0.0479(17) 0.0540(19) 0.0569(18) -0.0027(17) -0.0006(16) -0.0049(16)
C11 0.137(5) 0.114(5) 0.084(4) 0.022(4) -0.028(4) 0.017(4)
C12 0.144(6) 0.096(5) 0.055(4) 0.020(3) -0.022(4) -0.026(5)
C13 0.084(4) 0.107(5) 0.112(5) 0.039(4) -0.017(4) 0.026(4)
C14 0.049(3) 0.084(4) 0.122(5) 0.038(4) -0.005(4) 0.010(3)

loop_
_atom_type_symbol
_atom_type_description
_atom_type_scat_dispersion_real
_atom_type_scat_dispersion_imag
_atom_type_scat_source
C C 0.0033 0.0016 'International Tables Vol C Tables 4.2.6.8 and 6.1.1.4'
H H 0.0000 0.0000 'International Tables Vol C Tables 4.2.6.8 and 6.1.1.4'
S S 0.1246 0.1234 'International Tables Vol C Tables 4.2.6.8 and 6.1.1.4'
Fe Fe 0.3463 0.8444 'International Tables Vol C Tables 4.2.6.8 and 6.1.1.4'

loop_
_geom_angle_atom_site_label_1
_geom_angle_atom_site_label_2
_geom_angle_atom_site_label_3
_geom_angle
_geom_angle_site_symmetry_1
_geom_angle_site_symmetry_3
C4 Fe1 C5 39.83(19) . .
C4 Fe1 C3 39.6(2) . .
C5 Fe1 C3 67.0(2) . .
C4 Fe1 C1 66.3(2) . .
C5 Fe1 C1 39.9(2) . .
C3 Fe1 C1 66.5(2) . .
C4 Fe1 C2 67.1(2) . .
C5 Fe1 C2 67.4(2) . .
C3 Fe1 C2 40.4(2) . .
C1 Fe1 C2 39.5(2) . .
C4 Fe1 S3 141.61(14) . .
C5 Fe1 S3 103.15(15) . .
C3 Fe1 S3 154.76(15) . .
C1 Fe1 S3 90.87(16) . .
C2 Fe1 S3 114.67(16) . .
C4 Fe1 S1 129.29(14) . .
C5 Fe1 S1 158.95(15) . .
C3 Fe1 S1 94.75(15) . .
C1 Fe1 S1 124.28(16) . .
C2 Fe1 S1 91.97(16) . .
S3 Fe1 S1 88.95(6) . .
C4 Fe1 S2 89.28(15) . .
C5 Fe1 S2 99.33(15) . .
C3 Fe1 S2 116.04(14) . .
C1 Fe1 S2 137.46(16) . .
C2 Fe1 S2 155.39(17) . .
S3 Fe1 S2 87.98(6) . .
S1 Fe1 S2 98.23(5) . .
C4 Fe1 Fe2 104.95(13) . .
C5 Fe1 Fe2 139.13(15) . .
C3 Fe1 Fe2 98.94(14) . .
C1 Fe1 Fe2 165.04(16) . .
C2 Fe1 Fe2 126.70(14) . .
S3 Fe1 Fe2 102.68(4) . .
S1 Fe1 Fe2 50.83(4) . .
S2 Fe1 Fe2 50.75(3) . .
S2 Fe2 S2 117.78(8) . 2_775
S2 Fe2 S1 116.21(5) . 2_775
S2 Fe2 S1 98.01(5) 2_775 2_775
S2 Fe2 S1 98.01(5) . .
S2 Fe2 S1 116.21(5) 2_775 .
S1 Fe2 S1 111.57(8) 2_775 .
S2 Fe2 Fe1 118.82(4) . 2_775
S2 Fe2 Fe1 50.72(3) 2_775 2_775
S1 Fe2 Fe1 50.62(3) 2_775 2_775
S1 Fe2 Fe1 143.01(4) . 2_775
S2 Fe2 Fe1 50.72(3) . .
S2 Fe2 Fe1 118.82(4) 2_775 .
S1 Fe2 Fe1 143.01(4) 2_775 .
S1 Fe2 Fe1 50.62(3) . .
Fe1 Fe2 Fe1 163.19(5) 2_775 .
C12 S1 Fe1 104.0(3) . .
C12 S1 Fe2 106.1(3) . .
Fe1 S1 Fe2 78.55(4) . .
C11 S3 C13 107.8(5) . .
C11 S3 Fe1 107.8(3) . .
C13 S3 Fe1 106.8(3) . .
C14 S2 Fe1 104.5(2) . .
C14 S2 Fe2 106.1(3) . .
Fe1 S2 Fe2 78.53(4) . .
C2 C1 C5 109.8(5) . .
C2 C1 C6 124.7(5) . .
C5 C1 C6 125.4(5) . .
C2 C1 Fe1 70.6(3) . .
C5 C1 Fe1 69.9(3) . .
C6 C1 Fe1 129.3(4) . .
C1 C2 C3 106.4(5) . .
C1 C2 C7 128.1(5) . .
C3 C2 C7 125.2(5) . .
C1 C2 Fe1 70.0(3) . .
C3 C2 Fe1 69.2(3) . .
C7 C2 Fe1 130.3(4) . .
C4 C3 C2 108.2(5) . .
C4 C3 C8 126.1(5) . .
C2 C3 C8 125.4(5) . .
C4 C3 Fe1 70.1(3) . .
C2 C3 Fe1 70.4(3) . .
C8 C3 Fe1 129.7(4) . .
C3 C4 C5 109.0(4) . .
C3 C4 C9 125.2(5) . .
C5 C4 C9 125.7(5) . .
C3 C4 Fe1 70.3(3) . .
C5 C4 Fe1 70.3(3) . .
C9 C4 Fe1 127.7(3) . .
C1 C5 C4 106.7(5) . .
C1 C5 C10 126.2(5) . .
C4 C5 C10 127.1(5) . .
C1 C5 Fe1 70.2(3) . .
C4 C5 Fe1 69.8(3) . .
C10 C5 Fe1 127.7(4) . .
C12 C11 S3 119.2(6) . .
C11 C12 S1 116.2(6) . .
C14 C13 S3 115.2(5) . .
C13 C14 S2 115.6(5) . .

loop_
_geom_bond_atom_site_label_1
_geom_bond_atom_site_label_2
_geom_bond_distance
_geom_bond_site_symmetry_2
Fe1 C4 2.080(5) .
Fe1 C5 2.086(5) .
Fe1 C3 2.082(5) .
Fe1 C1 2.089(5) .
Fe1 C2 2.097(5) .
Fe1 S3 2.2076(14) .
Fe1 S1 2.3109(14) .
Fe1 S2 2.3143(13) .
Fe1 Fe2 2.9300(6) .
Fe2 S2 2.3151(14) .
Fe2 S2 2.3151(14) 2_775
Fe2 S1 2.3178(14) 2_775
Fe2 S1 2.3178(14) .
Fe2 Fe1 2.9300(6) 2_775
S1 C12 1.826(7) .
S3 C11 1.741(9) .
S3 C13 1.814(8) .
S2 C14 1.816(7) .
C1 C2 1.413(8) .
C1 C5 1.425(8) .
C1 C6 1.520(7) .
C2 C3 1.442(8) .
C2 C7 1.490(8) .
C3 C4 1.409(7) .
C3 C8 1.500(7) .
C4 C5 1.419(7) .
C4 C9 1.498(7) .
C5 C10 1.489(8) .
C11 C12 1.444(12) .
C13 C14 1.410(11) .
